data_7123073
loop_
_publ_author_name
'Krempner, Clemens'
'Brar, Amandeep'
'Unruh, Daniel K.'
'Aquino, Adelia'

_publ_section_title
;
 Lewis Acid Base Chemistry of Bestmann&#x2019;s Ylide, Ph3PCCO, and its
 Bulkier Analogue, (Cyclohexyl)3PCCO
;
_journal_name_full 'Chemical Communications'
_journal_paper_doi 10.1039/C9CC01239G
_journal_year 2019
_chemical_formula_sum 'C20 H15 O P'
_chemical_formula_weight 302.29
_space_group_IT_number 14
_symmetry_cell_setting monoclinic
_symmetry_Int_Tables_number 14
_symmetry_space_group_name_Hall '-P 2yn'
_symmetry_space_group_name_H-M 'P 1 21/n 1'
_atom_sites_solution_hydrogens geom
_atom_sites_solution_primary dual
_atom_sites_solution_secondary difmap
_audit_creation_date 2018-11-08T13:16:52-00:00
_audit_creation_method 'WinGX routine CIF_UPDATE'
_audit_update_record
;
2018-11-28 deposited with the CCDC.    2019-02-27 downloaded from the CCDC.
;
_cell_angle_alpha 90
_cell_angle_beta 93.534(14)
_cell_angle_gamma 90
_cell_formula_units_Z 4
_cell_length_a 10.703(10)
_cell_length_b 10.124(9)
_cell_length_c 14.561(13)
_cell_measurement_reflns_used 8993
_cell_measurement_temperature 100(2)
_cell_measurement_theta_max 27.13
_cell_measurement_theta_min 2.30
_cell_volume 1575(2)
_computing_cell_refinement 'Bruker SAINT'
_computing_data_collection 'Bruker APEX2'
_computing_data_reduction 'Bruker SAINT'
_computing_structure_refinement 'SHELXL-2016/6 (Sheldrick, 2016)'
_computing_structure_solution 'SHELXT 2014/5 (Sheldrick, 2014)'
_diffrn_ambient_temperature 100(2)
_diffrn_measured_fraction_theta_full 1
_diffrn_measured_fraction_theta_max 0.997
_diffrn_measurement_device_type 'Bruker APEX-II CCD'
_diffrn_measurement_method '\w scans'
_diffrn_radiation_monochromator graphite
_diffrn_radiation_source 'fine-focus sealed tube'
_diffrn_radiation_type MoK\a
_diffrn_radiation_wavelength 0.71073
_diffrn_reflns_av_R_equivalents 0.0303
_diffrn_reflns_av_unetI/netI 0.0244
_diffrn_reflns_Laue_measured_fraction_full 1
_diffrn_reflns_Laue_measured_fraction_max 0.997
_diffrn_reflns_limit_h_max 13
_diffrn_reflns_limit_h_min -13
_diffrn_reflns_limit_k_max 12
_diffrn_reflns_limit_k_min -13
_diffrn_reflns_limit_l_max 18
_diffrn_reflns_limit_l_min -18
_diffrn_reflns_number 21843
_diffrn_reflns_point_group_measured_fraction_full 1
_diffrn_reflns_point_group_measured_fraction_max 0.997
_diffrn_reflns_theta_full 25.242
_diffrn_reflns_theta_max 27.139
_diffrn_reflns_theta_min 2.295
_exptl_absorpt_coefficient_mu 0.173
_exptl_absorpt_correction_T_max 0.7455
_exptl_absorpt_correction_T_min 0.6889
_exptl_absorpt_correction_type multi-scan
_exptl_absorpt_process_details SADABS
_exptl_crystal_colour colourless
_exptl_crystal_density_diffrn 1.275
_exptl_crystal_description blade
_exptl_crystal_F_000 632
_exptl_crystal_size_max 0.465
_exptl_crystal_size_mid 0.275
_exptl_crystal_size_min 0.105
_refine_diff_density_max 0.326
_refine_diff_density_min -0.296
_refine_diff_density_rms 0.042
_refine_ls_extinction_method none
_refine_ls_goodness_of_fit_ref 1.055
_refine_ls_hydrogen_treatment constr
_refine_ls_matrix_type full
_refine_ls_number_parameters 199
_refine_ls_number_reflns 3466
_refine_ls_number_restraints 0
_refine_ls_restrained_S_all 1.055
_refine_ls_R_factor_all 0.0432
_refine_ls_R_factor_gt 0.0336
_refine_ls_shift/su_max 0.001
_refine_ls_shift/su_mean 0
_refine_ls_structure_factor_coef Fsqd
_refine_ls_weighting_details 'w=1/[\s^2^(Fo^2^)+(0.0311P)^2^+0.7433P] where P=(Fo^2^+2Fc^2^)/3'
_refine_ls_weighting_scheme calc
_refine_ls_wR_factor_gt 0.0809
_refine_ls_wR_factor_ref 0.0857
_reflns_Friedel_coverage 0
_reflns_number_gt 2868
_reflns_number_total 3466
_reflns_threshold_expression 'I > 2\s(I)'
_cod_data_source_file c9cc01239g2.cif
_cod_data_source_block 1
_cod_original_sg_symbol_H-M 'P 21/n'
_cod_database_code 7123073
_shelx_estimated_absorpt_t_min 0.924
_shelx_estimated_absorpt_t_max 0.982

loop_
_symmetry_equiv_pos_as_xyz
'x, y, z'
'-x+1/2, y+1/2, -z+1/2'
'-x, -y, -z'
'x-1/2, -y-1/2, z-1/2'

loop_
_atom_site_label
_atom_site_type_symbol
_atom_site_fract_x
_atom_site_fract_y
_atom_site_fract_z
_atom_site_U_iso_or_equiv
_atom_site_adp_type
_atom_site_occupancy
_atom_site_site_symmetry_order
_atom_site_calc_flag
_atom_site_refinement_flags_posn
_atom_site_refinement_flags_adp
P1 P 0.40222(3) 0.78110(4) 0.76129(2) 0.02007(10) Uani 1 1 d . .
O1 O 0.55651(11) 1.09675(12) 0.87783(8) 0.0407(3) Uani 1 1 d . .
C1 C 0.49957(14) 0.90880(16) 0.77909(10) 0.0293(3) Uani 1 1 d . .
C2 C 0.52450(13) 1.00381(15) 0.83153(10) 0.0240(3) Uani 1 1 d . .
C3 C 0.33963(12) 0.77955(14) 0.64308(9) 0.0211(3) Uani 1 1 d . .
C4 C 0.34820(13) 0.89429(15) 0.59063(10) 0.0259(3) Uani 1 1 d . .
H4 H 0.388852 0.970225 0.616555 0.031 Uiso 1 1 calc R U
C5 C 0.29701(14) 0.89746(16) 0.50002(10) 0.0310(4) Uani 1 1 d . .
H5 H 0.303246 0.975321 0.464174 0.037 Uiso 1 1 calc R U
C6 C 0.23702(14) 0.78657(17) 0.46249(10) 0.0309(4) Uani 1 1 d . .
H6 H 0.201216 0.789279 0.401177 0.037 Uiso 1 1 calc R U
C7 C 0.22901(14) 0.67181(17) 0.51393(10) 0.0297(3) Uani 1 1 d . .
H7 H 0.187963 0.596303 0.4877 0.036 Uiso 1 1 calc R U
C8 C 0.28122(13) 0.66711(15) 0.60424(10) 0.0254(3) Uani 1 1 d . .
H8 H 0.277113 0.588092 0.639116 0.031 Uiso 1 1 calc R U
C9 C 0.27246(13) 0.78258(14) 0.83543(9) 0.0202(3) Uani 1 1 d . .
C10 C 0.29822(14) 0.81685(15) 0.92798(9) 0.0249(3) Uani 1 1 d . .
H10 H 0.381397 0.8376 0.949762 0.03 Uiso 1 1 calc R U
C11 C 0.20197(14) 0.82046(16) 0.98784(10) 0.0290(3) Uani 1 1 d . .
H11 H 0.219404 0.844064 1.05046 0.035 Uiso 1 1 calc R U
C12 C 0.07994(14) 0.78950(15) 0.95614(10) 0.0282(3) Uani 1 1 d . .
H12 H 0.014218 0.792485 0.997063 0.034 Uiso 1 1 calc R U
C13 C 0.05446(14) 0.75431(15) 0.86477(10) 0.0281(3) Uani 1 1 d . .
H13 H -0.028667 0.732442 0.843504 0.034 Uiso 1 1 calc R U
C14 C 0.14999(13) 0.75086(14) 0.80410(10) 0.0244(3) Uani 1 1 d . .
H14 H 0.132029 0.727011 0.741578 0.029 Uiso 1 1 calc R U
C15 C 0.48408(12) 0.62624(14) 0.78159(9) 0.0217(3) Uani 1 1 d . .
C16 C 0.45232(13) 0.53704(15) 0.84947(10) 0.0255(3) Uani 1 1 d . .
H16 H 0.38121 0.553024 0.883812 0.031 Uiso 1 1 calc R U
C17 C 0.52508(15) 0.42446(16) 0.86681(11) 0.0309(3) Uani 1 1 d . .
H17 H 0.503429 0.363644 0.912906 0.037 Uiso 1 1 calc R U
C18 C 0.62887(15) 0.40129(17) 0.81688(11) 0.0341(4) Uani 1 1 d . .
H18 H 0.67852 0.324775 0.829117 0.041 Uiso 1 1 calc R U
C19 C 0.66077(15) 0.48931(17) 0.74900(11) 0.0346(4) Uani 1 1 d . .
H19 H 0.731888 0.472667 0.714804 0.042 Uiso 1 1 calc R U
C20 C 0.58903(14) 0.60133(16) 0.73110(10) 0.0289(3) Uani 1 1 d . .
H20 H 0.610939 0.661352 0.684586 0.035 Uiso 1 1 calc R U

loop_
_atom_site_aniso_label
_atom_site_aniso_U_11
_atom_site_aniso_U_22
_atom_site_aniso_U_33
_atom_site_aniso_U_23
_atom_site_aniso_U_13
_atom_site_aniso_U_12
P1 0.01890(18) 0.0255(2) 0.01578(17) -0.00217(14) 0.00122(13) -0.00336(14)
O1 0.0430(7) 0.0354(7) 0.0426(7) -0.0141(6) -0.0075(5) -0.0040(5)
C1 0.0292(8) 0.0333(8) 0.0257(7) -0.0035(6) 0.0054(6) -0.0096(7)
C2 0.0191(7) 0.0304(8) 0.0222(7) 0.0024(6) -0.0025(5) 0.0010(6)
C3 0.0185(6) 0.0278(7) 0.0172(6) -0.0008(5) 0.0033(5) 0.0013(6)
C4 0.0258(7) 0.0270(8) 0.0253(7) 0.0000(6) 0.0040(6) 0.0030(6)
C5 0.0313(8) 0.0353(9) 0.0265(8) 0.0074(7) 0.0020(6) 0.0103(7)
C6 0.0245(7) 0.0480(10) 0.0198(7) -0.0002(7) -0.0031(6) 0.0092(7)
C7 0.0249(8) 0.0407(9) 0.0229(7) -0.0062(7) -0.0021(6) -0.0024(7)
C8 0.0250(7) 0.0308(8) 0.0203(7) -0.0008(6) 0.0004(6) -0.0026(6)
C9 0.0201(7) 0.0218(7) 0.0187(6) 0.0006(5) 0.0018(5) -0.0001(5)
C10 0.0227(7) 0.0318(8) 0.0200(7) -0.0011(6) -0.0001(6) -0.0021(6)
C11 0.0314(8) 0.0378(9) 0.0183(7) -0.0017(6) 0.0045(6) -0.0023(7)
C12 0.0247(7) 0.0358(8) 0.0251(7) 0.0029(6) 0.0086(6) 0.0007(6)
C13 0.0190(7) 0.0372(9) 0.0281(8) 0.0022(6) 0.0008(6) -0.0009(6)
C14 0.0231(7) 0.0309(8) 0.0191(7) -0.0006(6) -0.0004(6) -0.0017(6)
C15 0.0172(6) 0.0292(7) 0.0182(6) -0.0042(5) -0.0033(5) -0.0014(5)
C16 0.0221(7) 0.0298(8) 0.0246(7) -0.0028(6) 0.0022(6) -0.0028(6)
C17 0.0332(8) 0.0305(8) 0.0284(8) 0.0005(6) -0.0031(6) 0.0005(7)
C18 0.0289(8) 0.0355(9) 0.0366(9) -0.0060(7) -0.0085(7) 0.0085(7)
C19 0.0227(7) 0.0469(10) 0.0345(9) -0.0078(7) 0.0033(6) 0.0059(7)
C20 0.0237(7) 0.0401(9) 0.0230(7) -0.0021(6) 0.0036(6) 0.0008(6)

loop_
_atom_type_symbol
_atom_type_description
_atom_type_scat_dispersion_real
_atom_type_scat_dispersion_imag
_atom_type_scat_source
C C 0.0033 0.0016 'International Tables Vol C Tables 4.2.6.8 and 6.1.1.4'
H H 0 0 'International Tables Vol C Tables 4.2.6.8 and 6.1.1.4'
O O 0.0106 0.006 'International Tables Vol C Tables 4.2.6.8 and 6.1.1.4'
P P 0.1023 0.0942 'International Tables Vol C Tables 4.2.6.8 and 6.1.1.4'

loop_
_geom_angle_atom_site_label_1
_geom_angle_atom_site_label_2
_geom_angle_atom_site_label_3
_geom_angle
C1 P1 C3 110.20(7)
C1 P1 C9 113.26(8)
C3 P1 C9 108.35(9)
C1 P1 C15 110.71(10)
C3 P1 C15 107.15(7)
C9 P1 C15 106.91(7)
C2 C1 P1 143.13(13)
O1 C2 C1 174.78(16)
C4 C3 C8 119.86(14)
C4 C3 P1 118.72(11)
C8 C3 P1 121.41(11)
C3 C4 C5 120.02(14)
C3 C4 H4 120
C5 C4 H4 120
C6 C5 C4 119.86(15)
C6 C5 H5 120.1
C4 C5 H5 120.1
C7 C6 C5 120.46(15)
C7 C6 H6 119.8
C5 C6 H6 119.8
C6 C7 C8 120.12(15)
C6 C7 H7 119.9
C8 C7 H7 119.9
C7 C8 C3 119.65(14)
C7 C8 H8 120.2
C3 C8 H8 120.2
C14 C9 C10 119.68(13)
C14 C9 P1 122.78(12)
C10 C9 P1 117.54(11)
C11 C10 C9 119.97(14)
C11 C10 H10 120
C9 C10 H10 120
C10 C11 C12 120.13(15)
C10 C11 H11 119.9
C12 C11 H11 119.9
C13 C12 C11 119.99(13)
C13 C12 H12 120
C11 C12 H12 120
C12 C13 C14 120.40(14)
C12 C13 H13 119.8
C14 C13 H13 119.8
C13 C14 C9 119.83(14)
C13 C14 H14 120.1
C9 C14 H14 120.1
C16 C15 C20 119.51(14)
C16 C15 P1 122.61(11)
C20 C15 P1 117.71(12)
C17 C16 C15 119.94(14)
C17 C16 H16 120
C15 C16 H16 120
C18 C17 C16 120.03(15)
C18 C17 H17 120
C16 C17 H17 120
C17 C18 C19 120.35(15)
C17 C18 H18 119.8
C19 C18 H18 119.8
C20 C19 C18 120.09(15)
C20 C19 H19 120
C18 C19 H19 120
C19 C20 C15 120.07(15)
C19 C20 H20 120
C15 C20 H20 120

loop_
_geom_bond_atom_site_label_1
_geom_bond_atom_site_label_2
_geom_bond_distance
P1 C1 1.6707(19)
P1 C3 1.808(2)
P1 C9 1.8110(18)
P1 C15 1.811(2)
O1 C2 1.1953(19)
C1 C2 1.247(2)
C3 C4 1.396(2)
C3 C8 1.401(2)
C4 C5 1.398(2)
C4 H4 0.95
C5 C6 1.388(2)
C5 H5 0.95
C6 C7 1.388(2)
C6 H6 0.95
C7 C8 1.398(2)
C7 H7 0.95
C8 H8 0.95
C9 C14 1.398(2)
C9 C10 1.402(2)
C10 C11 1.390(2)
C10 H10 0.95
C11 C12 1.394(2)
C11 H11 0.95
C12 C13 1.388(2)
C12 H12 0.95
C13 C14 1.392(2)
C13 H13 0.95
C14 H14 0.95
C15 C16 1.396(2)
C15 C20 1.403(2)
C16 C17 1.395(2)
C16 H16 0.95
C17 C18 1.385(2)
C17 H17 0.95
C18 C19 1.389(3)
C18 H18 0.95
C19 C20 1.385(2)
C19 H19 0.95
C20 H20 0.95
